data_4114198
loop_
_publ_author_name
'David A. Shultz'
'Rosario M. Fico'
'Scot H. Bodnar'
'R. Krishna Kumar'
'Kira E. Vostrikova'
'Jeff W. Kampf'
'Paul D. Boyle'

_publ_section_title
;
 Trends in Exchange Coupling for Trimethylenemethane-Type Bis(semiquinone)
 Biradicals and Correlation of Magnetic Exchange with Mixed Valency for
 Cross-Conjugated Systems
;
_journal_name_full 'Journal of the American Chemical Society'
_journal_page_first 11761
_journal_page_last 11771
_journal_paper_doi 10.1021/ja0367849
_journal_volume 125
_journal_year 2003
_chemical_formula_moiety 'C113.37 H126.74 B2 Cl4.74 N12 O4 Zn2 '
_chemical_formula_sum 'C113.37 H126.74 B2 Cl4.74 N12 O4 Zn2'
_chemical_formula_weight 2041.92
_chemical_name_systematic ?
_space_group_IT_number 14
_symmetry_cell_setting monoclinic
_symmetry_space_group_name_Hall '-P 2ybc'
_symmetry_space_group_name_H-M 'P 1 21/c 1'
_cell_angle_alpha 90.0
_cell_angle_beta 108.666(10)
_cell_angle_gamma 90.0
_cell_formula_units_Z 4
_cell_length_a 19.2443(16)
_cell_length_b 25.525(2)
_cell_length_c 24.118(3)
_cell_measurement_reflns_used 24
_cell_measurement_temperature 148
_cell_measurement_theta_max 17.00
_cell_measurement_theta_min 12.00
_cell_volume 11224(2)
_computing_data_reduction 'NRCVAX DATRD2'
_computing_molecular_graphics NRCVAX
_computing_publication_material 'NRCVAX TABLES Jan 94 Version'
_computing_structure_refinement 'NRCVAX LSTSQ'
_computing_structure_solution SIR92
_diffrn_ambient_temperature 148
_diffrn_measurement_device 'Nonius CAD-4    '
_diffrn_measurement_method 'Omega scan b/P/b        '
_diffrn_radiation_monochromator graphite
_diffrn_radiation_source 'xray tube'
_diffrn_radiation_type 'Molybdenum K\a'
_diffrn_radiation_wavelength .71073
_diffrn_reflns_av_R_equivalents .141
_diffrn_reflns_limit_h_max 21
_diffrn_reflns_limit_h_min -22
_diffrn_reflns_limit_k_max 30
_diffrn_reflns_limit_k_min 0
_diffrn_reflns_limit_l_max 28
_diffrn_reflns_limit_l_min 0
_diffrn_reflns_number 19865
_diffrn_reflns_theta_max 25.00
_diffrn_reflns_theta_min 1.50
_diffrn_standards_decay_% 2.7
_diffrn_standards_interval_time 80
_diffrn_standards_number 3
_exptl_absorpt_coefficient_mu .59
_exptl_absorpt_correction_T_max 1.0000
_exptl_absorpt_correction_T_min 1.0000
_exptl_absorpt_correction_type none
_exptl_absorpt_process_details 'NRCVAX ABSORP'
_exptl_crystal_density_diffrn 1.208
_exptl_crystal_F_000 4301.50
_exptl_crystal_size_max .34
_exptl_crystal_size_mid .20
_exptl_crystal_size_min .18
_refine_diff_density_max 1.43
_refine_diff_density_min -.93
_refine_ls_goodness_of_fit_obs 1.55
_refine_ls_matrix_type full
_refine_ls_number_parameters 1261
_refine_ls_number_reflns 10186
_refine_ls_R_factor_all .092
_refine_ls_R_factor_obs .091
_refine_ls_shift/esd_max .000
_refine_ls_structure_factor_coef F
_refine_ls_weighting_details '1/(\s^2^(F)+ .0010F^2^) '
_refine_ls_weighting_scheme sigma
_refine_ls_wR_factor_all .091
_refine_ls_wR_factor_obs .090
_reflns_number_observed 10214
_reflns_number_total 19583
_reflns_observed_criterion 'Inet > 1.0\s(Inet)'
_cod_data_source_file ja0367849si20030615_021619.cif
_cod_data_source_block x98050
_cod_original_cell_volume 11223.9(19)
_cod_original_sg_symbol_H-M 'P 21/c'
_cod_original_formula_sum 'C113.37 H126.74 B2 Cl4.74 N12 O4 Zn2 '
_cod_database_code 4114198

loop_
_symmetry_equiv_pos_as_xyz
x,y,z
-x,-y,-z
-x,1/2+y,1/2-z
x,1/2-y,1/2+z

loop_
_atom_site_label
_atom_site_fract_x
_atom_site_fract_y
_atom_site_fract_z
_atom_site_U_iso_or_equiv
_atom_site_adp_type
_atom_site_type_symbol
Zn1 .52907(5) .25399(4) .21002(4) .0225(6) Uani Zn
Zn2 .00784(5) .11708(4) .25627(4) .0153(5) Uani Zn
O1 .4357(3) .2250(2) .1579(3) .025(4) Uani O
O2 .4528(3) .2989(2) .2380(3) .024(4) Uani O
O3 .0938(3) .1420(2) .2362(2) .018(3) Uani O
O4 -.0439(3) .1743(2) .1929(2) .018(3) Uani O
C1 .3771(4) .2459(3) .1646(4) .020(5) Uani C
C2 .3851(5) .2856(3) .2084(4) .019(5) Uani C
C3 .3220(4) .3082(3) .2193(3) .017(5) Uani C
C4 .2546(5) .2913(3) .1832(4) .020(5) Uani C
C5 .2456(4) .2550(3) .1368(3) .018(5) Uani C
C6 .3058(4) .2322(3) .1276(4) .019(5) Uani C
C7 .1667(4) .2453(4) .0944(3) .019(5) Uani C
C8 .1122(4) .2314(3) .1259(4) .017(5) Uani C
C9 .1315(4) .1973(3) .1721(4) .017(5) Uani C
C10 .0790(4) .1763(3) .1951(3) .014(5) Uani C
C11 .0017(5) .1940(3) .1701(3) .015(5) Uani C
C12 -.0166(4) .2323(3) .1245(3) .016(5) Uani C
C13 .0380(4) .2490(3) .1036(3) .017(5) Uani C
C14 .1457(4) .2941(3) .0538(4) .017(5) Uani C
C15 .1391(4) .2799(4) -.0038(4) .021(5) Uani C
C16 .1223(5) .3187(4) -.0472(4) .029(6) Uani C
C17 .1108(5) .3701(4) -.0332(4) .034(6) Uani C
C18 .1158(5) .3830(4) .0235(4) .033(6) Uani C
C19 .1345(5) .3452(4) .0684(4) .027(5) Uani C
C20 .1635(4) .2024(4) .0501(4) .021(5) Uani C
C21 .1486(5) .2236(4) -.0057(4) .023(6) Uani C
C22 .1415(5) .1921(4) -.0543(4) .032(6) Uani C
C23 .1479(5) .1377(5) -.0453(4) .038(7) Uani C
C24 .1612(5) .1162(4) .0094(4) .036(6) Uani C
C25 .1684(5) .1494(4) .0580(4) .032(7) Uani C
C26 .3320(5) .3495(3) .2675(4) .022(5) Uani C
C27 .3783(5) .3265(4) .3276(4) .032(6) Uani C
C28 .2579(5) .3662(4) .2729(4) .029(6) Uani C
C29 .3697(5) .3979(4) .2527(4) .028(6) Uani C
C30 -.0950(4) .2544(3) .1006(3) .015(4) Uani C
C31 -.1040(5) .2937(4) .0512(4) .029(6) Uani C
C32 -.1501(5) .2089(4) .0756(4) .025(6) Uani C
C33 -.1151(5) .2811(3) .1507(4) .022(5) Uani C
B .6940(5) .2615(4) .2600(5) .026(6) Uani B
N1 .5889(4) .3180(3) .2009(3) .025(5) Uani n
N2 .6635(4) .3129(3) .2274(3) .023(5) Uani n
N3 .5886(4) .2365(3) .2962(3) .024(4) Uani n
N4 .6613(4) .2520(3) .3092(3) .025(4) Uani n
N5 .6035(4) .2066(3) .1812(3) .022(4) Uani n
N6 .6746(4) .2148(3) .2158(3) .020(4) Uani n
C34 .6976(5) .3571(4) .2223(5) .033(6) Uani C
C35 .6453(5) .3924(4) .1915(5) .038(7) Uani C
C36 .5773(5) .3655(4) .1784(4) .030(6) Uani C
C37 .7794(5) .3647(4) .2460(5) .044(7) Uani C
C38 .6910(5) .2552(4) .3676(4) .034(6) Uani C
C39 .6397(5) .2416(4) .3932(4) .037(7) Uani C
C40 .5769(5) .2295(4) .3470(4) .031(6) Uani C
C41 .7690(5) .2715(5) .3962(4) .054(8) Uani C
C42 .7195(5) .1779(3) .2055(4) .023(5) Uani C
C43 .6775(5) .1453(4) .1635(4) .028(5) Uani C
C44 .6045(5) .1648(4) .1493(4) .026(6) Uani C
C45 .8008(5) .1752(4) .2365(4) .027(5) Uani C
C46 .5036(5) .3863(4) .1453(4) .029(6) Uani C
C47 .4470(5) .3536(4) .1127(4) .028(6) Uani C
C48 .3787(5) .3748(4) .0819(4) .031(6) Uani C
C49 .3662(5) .4276(4) .0823(4) .029(6) Uani C
C50 .4229(5) .4599(4) .1142(5) .038(6) Uani C
C51 .4903(5) .4398(4) .1459(5) .038(6) Uani C
C52 .2908(6) .4503(4) .0483(5) .043(7) Uani C
C53 .2531(6) .4696(5) .0914(5) .062(8) Uani C
C54 .2965(7) .4939(5) .0082(5) .070(9) Uani C
C55 .5050(5) .2116(4) .3510(4) .029(6) Uani C
C56 .4893(5) .2173(4) .4040(5) .041(7) Uani C
C57 .4226(6) .2015(4) .4084(4) .041(7) Uani C
C58 .3688(5) .1795(4) .3611(5) .033(6) Uani C
C59 .3844(5) .1733(4) .3091(4) .034(6) Uani C
C60 .4513(5) .1887(4) .3030(4) .030(6) Uani C
C61 .2933(6) .1658(4) .3627(5) .046(7) Uani C
C62 .2947(6) .1411(5) .4201(5) .055(8) Uani C
C63 .2438(6) .2141(5) .3487(5) .058(8) Uani C
C64 .5396(5) .1427(4) .1046(4) .030(6) Uani C
C65 .5309(6) .0906(4) .0955(5) .054(7) Uani C
C66 .4716(6) .0679(4) .0523(6) .062(8) Uani C
C67 .4205(6) .0987(5) .0162(5) .053(7) Uani C
C68 .4279(6) .1529(4) .0214(5) .049(7) Uani C
C69 .4872(5) .1756(4) .0651(5) .040(7) Uani C
C70 .3557(6) .0746(5) -.0329(6) .061(9) Uani C
C71 .3102(7) .0425(6) -.0076(7) .089(11) Uani C
C72 .3815(7) .0430(5) -.0751(6) .068(9) Uani C
B' -.0533(6) .0536(4) .3362(4) .017(6) Uani B
N1' -.0245(4) .1478(3) .3231(3) .016(4) Uani n
N2' -.0514(4) .1119(3) .3533(3) .017(4) Uani n
N3' -.0794(4) .0665(3) .2276(3) .017(4) Uani n
N4' -.1027(4) .0476(3) .2715(3) .018(4) Uani n
N5' .0629(4) .0515(3) .3078(3) .019(4) Uani n
N6' .0244(4) .0334(3) .3434(3) .019(4) Uani n
C34' -.0764(5) .1372(3) .3920(4) .019(5) Uani C
C35' -.0663(4) .1899(3) .3865(4) .020(5) Uani C
C36' -.0342(4) .1951(3) .3427(3) .013(5) Uani C
C37' -.1080(5) .1079(3) .4331(4) .030(6) Uani C
C38' -.1693(5) .0245(3) .2482(4) .021(5) Uani C
C39' -.1872(5) .0269(4) .1888(4) .030(6) Uani C
C40' -.1295(5) .0527(3) .1772(4) .021(5) Uani C
C41' -.2112(5) .0024(4) .2857(4) .034(6) Uani C
C42' .0656(5) -.0030(3) .3806(4) .023(6) Uani C
C43' .1303(5) -.0089(4) .3683(4) .027(5) Uani C
C44' .1260(5) .0246(3) .3226(4) .025(5) Uani C
C45' .0414(6) -.0291(4) .4275(4) .032(6) Uani C
C46' -.0125(4) .2439(3) .3200(3) .012(4) Uani C
C47' .0482(4) .2459(3) .3002(3) .018(5) Uani C
C48' .0687(4) .2932(3) .2815(4) .018(5) Uani C
C49' .0310(5) .3398(3) .2829(3) .018(5) Uani C
C50' -.0300(5) .3367(3) .3028(4) .019(5) Uani C
C51' -.0512(5) .2893(3) .3201(3) .016(5) Uani C
C52' .0571(4) .3909(3) .2645(4) .021(5) Uani C
C53' .0501(5) .3896(4) .1988(4) .031(6) Uani C
C54' .0193(6) .4392(4) .2778(4) .035(6) Uani C
C55' -.1180(5) .0632(3) .1202(4) .026(6) Uani C
C56' -.1783(6) .0670(4) .0680(4) .041(6) Uani C
C57' -.1670(7) .0760(5) .0151(4) .051(8) Uani C
C58' -.0981(7) .0818(5) .0116(4) .049(8) Uani C
C59' -.0382(6) .0779(4) .0630(5) .046(8) Uani C
C60' -.0488(5) .0678(4) .1165(4) .028(6) Uani C
C61' -.0830(9) .0942(6) -.0458(5) .084(12) Uani C
C62' -.0617(16) .0532(7) -.0711(9) .19(3) Uani C
C63' -.0475(6) .1468(5) -.0434(4) .052(8) Uani C
C64' .1807(6) .0305(4) .2915(5) .034(6) Uani C
C65' .1610(7) .0347(4) .2310(5) .053(8) Uani C
C66' .2146(8) .0387(5) .2041(5) .067(10) Uani C
C67' .2891(8) .0392(5) .2378(7) .074(11) Uani C
C68' .3070(7) .0332(5) .2959(7) .061(9) Uani C
C69' .2560(6) .0294(4) .3246(5) .042(7) Uani C
C70' .3485(11) .0427(7) .2056(9) .146(19) Uani C
C71' .3664(11) -.0051(7) .1857(9) .142(19) Uani C
C72' .3445(8) .0884(6) .1683(6) .082(12) Uani C
C1s .6099(8) .1077(5) .2863(6) .077(10) Uani C
Cl1s .6855(3) .11201(16) .3456(2) .125(4) Uani Cl
Cl2s .5848(2) .04313(14) .26136(18) .083(3) Uani Cl
C2s .6245(13) .3447(13) .0405(14) .09(2) Uani C
Cl3s .6358(4) .2800(3) .0648(3) .085(5) Uani Cl
Cl4s .7071(6) .3732(4) .0475(5) .139(9) Uani Cl
C3s .5745(8) .1400(7) .9493(7) .081(12) Uani C
Cl5s .6588(3) .1498(3) 1.0010(3) .152(5) Uani Cl
Cl6s .5732(5) .0901(4) .9042(4) .224(9) Uani Cl
H4 .212 .305 .190 .0317 Uiso H
H6 .299 .207 .097 .0289 Uiso H
H9 .182 .188 .189 .0267 Uiso H
H13 .026 .274 .072 .0268 Uiso H
H16 .119 .310 -.087 .0390 Uiso H
H17 .099 .397 -.063 .0433 Uiso H
H18 .107 .419 .032 .0422 Uiso H
H19 .139 .354 .108 .0353 Uiso H
H22 .132 .207 -.093 .0415 Uiso H
H23 .144 .115 -.078 .0473 Uiso H
H24 .165 .079 .015 .0459 Uiso H
H25 .178 .135 .097 .0425 Uiso H
H27a .425 .316 .326 .0426 Uiso H
H27b .385 .352 .358 .0426 Uiso H
H27c .353 .297 .336 .0426 Uiso H
H28a .234 .336 .283 .0391 Uiso H
H28b .265 .392 .303 .0391 Uiso H
H28c .228 .380 .236 .0391 Uiso H
H29a .377 .424 .283 .0375 Uiso H
H29b .416 .388 .249 .0375 Uiso H
H29c .339 .412 .216 .0375 Uiso H
H31a -.092 .277 .019 .0398 Uiso H
H31b -.154 .306 .038 .0398 Uiso H
H31c -.071 .323 .066 .0398 Uiso H
H32a -.146 .183 .106 .0351 Uiso H
H32b -.199 .222 .062 .0351 Uiso H
H32c -.139 .193 .044 .0351 Uiso H
H33a -.164 .295 .136 .0318 Uiso H
H33b -.112 .256 .181 .0318 Uiso H
H33c -.081 .309 .166 .0318 Uiso H
H35 .653 .427 .180 .0468 Uiso H
H37a .801 .334 .266 .0528 Uiso H
H37b .798 .371 .214 .0528 Uiso H
H37c .791 .394 .272 .0528 Uiso H
H39 .645 .240 .434 .0468 Uiso H
H41a .791 .278 .366 .0626 Uiso H
H41b .771 .303 .419 .0626 Uiso H
H41c .796 .244 .421 .0626 Uiso H
H43 .693 .115 .147 .0371 Uiso H
H45a .815 .204 .264 .0356 Uiso H
H45b .812 .143 .258 .0356 Uiso H
H45c .827 .177 .209 .0356 Uiso H
H47 .455 .317 .112 .0393 Uiso H
H48 .340 .352 .060 .0410 Uiso H
H50 .415 .497 .114 .0455 Uiso H
H51 .529 .462 .169 .0445 Uiso H
H52 .261 .423 .025 .0493 Uiso H
H53a .249 .441 .116 .0696 Uiso H
H53b .283 .497 .115 .0696 Uiso H
H53c .205 .483 .071 .0696 Uiso H
H54a .319 .482 -.020 .0737 Uiso H
H54b .249 .508 -.012 .0737 Uiso H
H54c .326 .521 .032 .0737 Uiso H
H56 .525 .234 .437 .0526 Uiso H
H57 .413 .204 .445 .0524 Uiso H
H59 .348 .158 .276 .0436 Uiso H
H60 .461 .184 .266 .0417 Uiso H
H61 .272 .141 .332 .0589 Uiso H
H62a .325 .110 .427 .0685 Uiso H
H62b .315 .166 .451 .0685 Uiso H
H62c .246 .132 .420 .0685 Uiso H
H63a .243 .228 .312 .0698 Uiso H
H63b .195 .206 .347 .0698 Uiso H
H63c .264 .240 .379 .0698 Uiso H
H65 .567 .068 .121 .0557 Uiso H
H66 .467 .031 .048 .0614 Uiso H
H68 .392 .175 -.005 .0529 Uiso H
H69 .493 .213 .068 .0484 Uiso H
H70 .326 .103 -.054 .0677 Uiso H
H71a .292 .063 .018 .0942 Uiso H
H71b .270 .027 -.037 .0942 Uiso H
H71c .341 .015 .014 .0942 Uiso H
H72a .409 .065 -.093 .0703 Uiso H
H72b .413 .016 -.053 .0703 Uiso H
H72c .341 .028 -.105 .0703 Uiso H
H .746 .264 .276 .0362 Uiso H
H35' -.078 .218 .409 .0293 Uiso H
H37'a -.108 .071 .425 .0451 Uiso H
H37'b -.079 .115 .473 .0451 Uiso H
H37'c -.157 .119 .427 .0451 Uiso H
H39' -.231 .014 .160 .0385 Uiso H
H41'a -.184 .007 .326 .0461 Uiso H
H41'b -.257 .020 .277 .0461 Uiso H
H41'c -.220 -.034 .278 .0461 Uiso H
H43' .170 -.032 .387 .0344 Uiso H
H45'a -.006 -.016 .425 .0422 Uiso H
H45'b .039 -.066 .421 .0422 Uiso H
H45'c .076 -.021 .465 .0422 Uiso H
H47' .075 .214 .299 .0275 Uiso H
H48' .110 .294 .268 .0282 Uiso H
H50' -.057 .368 .304 .0285 Uiso H
H51' -.094 .288 .333 .0267 Uiso H
H52' .108 .394 .286 .0301 Uiso H
H53'a .075 .359 .192 .0416 Uiso H
H53'b -.001 .388 .176 .0416 Uiso H
H53'c .071 .421 .188 .0416 Uiso H
H54'a .025 .440 .319 .0470 Uiso H
H54'b .040 .470 .268 .0470 Uiso H
H54'c -.032 .437 .255 .0470 Uiso H
H56' -.227 .064 .070 .0482 Uiso H
H57' -.208 .077 -.020 .0583 Uiso H
H59' .011 .083 .062 .0589 Uiso H
H60' -.008 .063 .152 .0387 Uiso H
H61' -.131 .099 -.073 .0944 Uiso H
H62'a -.091 .022 -.073 .2330 Uiso H
H62'b -.058 .060 -.109 .2330 Uiso H
H62'c -.013 .048 -.044 .2330 Uiso H
H63'a -.074 .173 -.030 .0637 Uiso H
H63'b .001 .144 -.016 .0637 Uiso H
H63'c -.044 .156 -.081 .0637 Uiso H
H65' .110 .034 .208 .0658 Uiso H
H66' .203 .042 .162 .0838 Uiso H
H68' .358 .032 .318 .0730 Uiso H
H69' .271 .026 .366 .0543 Uiso H
H70' .392 .050 .238 .1839 Uiso H
H71'a .373 -.032 .215 .1794 Uiso H
H71'b .323 -.013 .154 .1794 Uiso H
H71'c .408 -.005 .172 .1794 Uiso H
H72'a .340 .120 .188 .1003 Uiso H
H72'b .386 .091 .154 .1003 Uiso H
H72'c .301 .083 .136 .1003 Uiso H
H' -.074 .034 .361 .0286 Uiso H
H1sa .570 .123 .297 .0903 Uiso H
H1sb .617 .127 .255 .0904 Uiso H
H2sa .597 .363 .062 .1246 Uiso H
H2sb .592 .345 -.001 .1296 Uiso H
H3sa .560 .173 .924 .1563 Uiso H
H3sb .538 .135 .968 .1529 Uiso H

loop_
_atom_site_aniso_label
_atom_site_aniso_U_11
_atom_site_aniso_U_22
_atom_site_aniso_U_33
_atom_site_aniso_U_12
_atom_site_aniso_U_13
_atom_site_aniso_U_23
_atom_site_aniso_type_symbol
Zn1 .0115(5) .0283(6) .0251(6) -.0001(5) .0021(4) -.0012(5) Zn
Zn2 .0197(6) .0148(5) .0125(5) -.0026(5) .0068(4) .0010(5) Zn
O1 .011(3) .032(4) .031(4) -.002(3) .005(3) -.008(3) O
O2 .015(3) .026(4) .030(4) .002(3) .006(3) -.004(3) O
O3 .019(3) .016(3) .017(3) .003(3) .005(3) .009(3) O
O4 .014(3) .024(3) .017(3) -.002(3) .007(3) .005(3) O
C1 .019(5) .022(5) .018(5) .003(4) .004(4) .004(4) C
C2 .014(5) .021(5) .025(5) .000(4) .010(4) .001(4) C
C3 .016(5) .020(5) .010(5) .002(4) -.001(4) .000(4) C
C4 .025(5) .023(5) .017(5) .005(4) .014(4) .013(4) C
C5 .009(4) .030(5) .016(5) .002(4) .006(4) .014(4) C
C6 .016(5) .026(5) .015(5) -.001(4) .004(4) .003(4) C
C7 .012(4) .037(6) .007(4) .002(4) .002(3) .002(4) C
C8 .010(4) .026(5) .016(5) -.005(4) .005(4) -.001(4) C
C9 .006(4) .026(5) .019(5) -.004(4) .002(4) -.001(4) C
C10 .018(5) .016(5) .007(4) -.004(4) .001(4) .001(4) C
C11 .023(5) .015(5) .009(4) -.004(4) .007(4) -.001(4) C
C12 .016(5) .022(5) .010(4) -.005(4) .003(4) -.005(4) C
C13 .013(4) .019(5) .018(5) -.004(4) .004(4) .000(4) C
C14 .002(4) .024(5) .023(5) -.001(4) .003(4) .007(4) C
C15 .006(5) .041(6) .016(5) -.004(4) .004(4) .009(5) C
C16 .009(5) .061(8) .017(5) -.009(5) .003(4) .014(5) C
C17 .014(5) .048(7) .039(7) .007(5) .004(5) .028(6) C
C18 .018(5) .039(6) .040(6) -.005(5) .008(5) .011(5) C
C19 .024(5) .036(6) .016(5) -.004(5) .000(4) .014(5) C
C20 .009(5) .034(6) .021(5) -.003(4) .005(4) .004(4) C
C21 .009(5) .045(6) .016(5) -.003(4) .004(4) .000(5) C
C22 .017(5) .056(8) .022(6) .005(5) .003(4) .011(5) C
C23 .026(6) .061(8) .025(6) -.001(5) .004(5) -.009(6) C
C24 .037(6) .034(6) .037(6) -.004(5) .010(5) -.007(5) C
C25 .020(6) .050(7) .028(6) .002(5) .009(5) .001(5) C
C26 .016(5) .022(5) .031(6) .005(4) .010(4) .003(4) C
C27 .039(6) .034(6) .024(6) .004(5) .011(5) -.007(5) C
C28 .032(6) .025(6) .030(6) .005(5) .009(5) -.005(5) C
C29 .022(5) .031(6) .029(6) -.004(4) .008(4) -.001(4) C
C30 .012(4) .017(5) .018(5) -.003(4) .005(4) .003(4) C
C31 .015(5) .049(7) .025(6) .009(5) .009(4) .017(5) C
C32 .021(5) .033(6) .022(5) .001(4) .008(4) -.001(4) C
C33 .014(5) .025(5) .026(5) .003(4) .004(4) .003(4) C
B .015(6) .027(7) .036(7) .003(5) .010(5) -.013(5) B
N1 .011(4) .031(5) .032(5) -.001(4) .003(3) -.004(4) n
N2 .008(4) .024(5) .033(5) -.001(3) .002(3) -.003(4) n
N3 .008(4) .034(5) .027(5) .003(3) .001(3) -.004(4) n
N4 .012(4) .040(5) .020(4) .004(4) .002(3) -.009(4) n
N5 .012(4) .029(5) .022(4) .001(3) .000(3) -.007(4) n
N6 .007(4) .022(4) .027(4) -.002(3) -.001(3) -.004(4) n
C34 .014(5) .035(6) .050(7) -.006(5) .011(5) -.004(5) C
C35 .026(6) .025(6) .059(7) .001(5) .007(5) -.003(5) C
C36 .024(6) .022(5) .044(6) -.001(4) .013(5) .000(5) C
C37 .024(6) .033(6) .072(8) -.006(5) .012(6) -.003(6) C
C38 .026(5) .049(7) .023(5) .003(5) .001(4) -.008(5) C
C39 .019(5) .062(8) .029(6) .006(5) .009(5) .004(6) C
C40 .025(6) .044(7) .023(6) .003(5) .006(5) -.001(5) C
C41 .025(6) .113(11) .020(6) .000(6) .002(5) -.021(6) C
C42 .019(5) .022(5) .022(5) -.002(4) .001(4) .002(4) C
C43 .021(5) .027(6) .034(6) .004(4) .005(5) -.009(5) C
C44 .021(5) .023(6) .037(6) -.004(4) .014(5) -.008(5) C
C45 .014(5) .032(6) .031(6) .001(4) .002(4) -.004(5) C
C46 .018(5) .030(6) .039(6) .002(5) .010(4) .006(5) C
C47 .027(6) .025(6) .036(6) .000(5) .015(5) .006(5) C
C48 .032(6) .038(7) .023(5) -.002(5) .007(5) -.003(5) C
C49 .026(6) .036(6) .021(5) .011(5) .004(4) -.002(5) C
C50 .030(6) .018(6) .059(8) .007(5) .005(5) .002(5) C
C51 .021(6) .026(6) .056(7) .006(5) -.002(5) .002(5) C
C52 .035(7) .038(7) .044(7) .007(5) -.003(5) -.006(6) C
C53 .030(7) .080(10) .069(9) .019(6) .006(6) -.034(7) C
C54 .055(9) .087(11) .049(8) .028(8) -.012(7) .015(7) C
C55 .024(6) .038(6) .022(5) .009(5) .003(5) .011(5) C
C56 .031(6) .049(7) .048(7) .018(5) .019(5) .017(6) C
C57 .028(6) .067(8) .032(6) .012(6) .017(5) .016(6) C
C58 .029(6) .038(6) .041(7) .013(5) .022(5) .021(5) C
C59 .027(6) .032(6) .042(7) .005(5) .009(5) .007(5) C
C60 .017(5) .043(7) .035(6) .012(5) .017(5) .016(5) C
C61 .040(7) .048(8) .059(8) .010(6) .028(6) .029(6) C
C62 .026(6) .078(9) .071(9) .008(6) .030(6) .039(7) C
C63 .021(6) .088(10) .071(9) .016(6) .024(6) .030(8) C
C64 .019(5) .028(6) .036(6) .000(4) .001(5) -.022(5) C
C65 .026(6) .047(8) .065(8) .005(6) -.019(6) -.014(6) C
C66 .050(8) .015(6) .089(10) .010(5) -.023(7) -.012(6) C
C67 .031(7) .044(8) .072(9) .000(6) .001(6) -.028(7) C
C68 .030(7) .048(8) .051(8) .010(6) -.014(6) -.003(6) C
C69 .030(6) .038(7) .047(7) .003(5) .007(5) -.004(6) C
C70 .026(7) .045(8) .102(11) .006(6) .006(7) -.024(8) C
C71 .042(8) .095(12) .115(13) -.022(8) .005(8) -.065(10) C
C72 .058(9) .059(9) .064(9) -.006(7) -.013(7) -.022(7) C
B' .034(6) .012(5) .009(5) -.008(5) .014(5) .000(4) B
N1' .022(4) .018(4) .011(4) -.009(3) .010(3) -.002(3) n
N2' .029(4) .019(4) .008(4) -.004(3) .011(3) -.001(3) n
N3' .028(4) .012(4) .015(4) -.003(3) .012(3) .006(3) n
N4' .031(5) .010(4) .019(4) -.005(3) .014(4) -.003(3) n
N5' .024(4) .019(4) .012(4) -.004(3) .005(3) .000(3) n
N6' .034(5) .010(4) .011(4) -.003(3) .003(3) .006(3) n
C34' .026(5) .020(5) .012(5) -.004(4) .007(4) -.002(4) C
C35' .015(5) .020(5) .023(5) .002(4) .001(4) .001(4) C
C36' .012(5) .021(5) .005(4) .002(4) .001(4) -.007(4) C
C37' .059(7) .016(5) .030(6) -.005(5) .037(5) .002(4) C
C38' .031(6) .011(5) .029(6) -.009(4) .019(5) -.005(4) C
C39' .019(5) .023(6) .044(7) -.008(4) .005(5) -.012(5) C
C40' .029(6) .013(5) .019(5) -.002(4) .005(4) -.002(4) C
C41' .039(6) .035(6) .034(6) -.016(5) .022(5) -.010(5) C
C42' .043(6) .010(5) .009(5) -.002(4) .000(4) -.005(4) C
C43' .025(6) .023(5) .026(6) .009(4) -.004(5) .006(4) C
C44' .023(6) .020(5) .025(6) .001(4) -.001(4) .003(4) C
C45' .050(7) .030(6) .017(5) .004(5) .011(5) .011(4) C
C46' .015(4) .011(4) .009(4) -.007(4) .001(3) -.003(4) C
C47' .019(5) .020(5) .013(5) -.002(4) .002(4) -.003(4) C
C48' .019(5) .021(5) .014(5) .001(4) .006(4) -.004(4) C
C49' .022(5) .017(5) .010(5) -.008(4) -.001(4) -.005(4) C
C50' .017(5) .017(5) .022(5) .006(4) .006(4) -.004(4) C
C51' .022(5) .020(5) .008(4) -.004(4) .007(4) .003(4) C
C52' .018(5) .021(5) .021(5) .004(4) .003(4) .003(4) C
C53' .038(6) .022(6) .035(6) -.004(5) .015(5) .012(5) C
C54' .051(7) .018(5) .042(7) -.003(5) .023(6) .005(5) C
C55' .036(6) .018(5) .024(6) -.009(4) .009(5) -.006(4) C
C56' .046(7) .039(7) .029(6) -.015(5) .000(5) .000(5) C
C57' .062(9) .064(9) .019(6) -.025(7) .003(6) -.003(6) C
C58' .078(10) .053(8) .015(6) -.008(7) .012(6) .001(5) C
C59' .061(8) .055(8) .030(6) .000(6) .028(6) .003(6) C
C60' .033(6) .030(6) .023(6) -.003(5) .010(5) -.001(4) C
C61' .135(14) .106(13) .012(6) -.027(11) .026(8) -.003(7) C
C62' .43(4) .082(13) .153(18) .033(18) .25(2) .006(12) C
C63' .051(8) .081(10) .029(6) .030(7) .021(6) .032(6) C
C64' .052(7) .016(5) .042(7) .019(5) .026(6) .012(5) C
C65' .070(9) .046(8) .051(8) .034(7) .032(7) .016(6) C
C66' .104(12) .065(9) .053(9) .041(9) .053(9) .028(7) C
C67' .071(10) .056(9) .117(13) .047(8) .061(10) .036(9) C
C68' .046(8) .055(9) .088(11) .020(6) .031(8) .021(8) C
C69' .036(7) .037(7) .059(8) .018(5) .024(6) .012(6) C
C70' .194(20) .127(16) .20(2) .107(15) .183(18) .104(15) C
C71' .20(2) .094(13) .21(2) .087(14) .182(19) .064(13) C
C72' .108(13) .089(11) .075(10) .008(9) .065(10) .002(9) C
C1s .098(11) .061(10) .081(10) .004(8) .043(9) .014(8) C
Cl1s .146(4) .067(3) .120(4) .042(3) -.015(3) -.014(3) Cl
Cl2s .092(3) .059(2) .100(3) -.001(2) .032(2) .018(2) Cl
C2s .033(16) .12(3) .11(3) -.013(17) .019(16) -.05(2) C
Cl3s .107(6) .095(6) .045(4) -.042(5) .013(4) .014(4) Cl
Cl4s .124(8) .084(7) .226(12) .011(6) .081(8) .063(7) Cl
C3s .044(10) .095(14) .088(13) .004(9) .000(9) -.001(11) C
Cl5s .104(4) .212(7) .117(5) -.035(5) .002(4) .041(5) Cl
Cl6s .179(8) .232(9) .253(10) .005(7) .055(7) -.135(8) Cl

loop_
_atom_type_symbol
_atom_type_scat_dispersion_real
_atom_type_scat_dispersion_imag
_atom_type_scat_source
C .003 .002 'International Tables Vol. IV Table 2.2B'
H .000 .000 'International Tables Vol. IV Table 2.2B'
B .001 .001 'International Tables Vol. IV Table 2.2B'
Cl .148 .159 'International Tables Vol. IV Table 2.2B'
N .006 .003 'International Tables Vol. IV Table 2.2B'
O .011 .006 'International Tables Vol. IV Table 2.2B'
Zn .284 1.430 'International Tables Vol. IV Table 2.2B'

loop_
_geom_angle_atom_site_label_1
_geom_angle_atom_site_label_2
_geom_angle_atom_site_label_3
_geom_angle
O1 Zn1 O2 80.0(2)
O1 Zn1 N1 131.1(3)
O1 Zn1 N3 130.8(3)
O1 Zn1 N5 98.5(2)
O2 Zn1 N1 94.2(3)
O2 Zn1 N3 90.8(2)
O2 Zn1 N5 178.1(2)
N1 Zn1 N3 97.5(3)
N1 Zn1 N5 87.7(3)
N3 Zn1 N5 89.5(3)
O3 Zn2 O4 80.7(2)
O3 Zn2 N1' 123.8(2)
O3 Zn2 N3' 141.2(2)
O3 Zn2 N5' 95.5(2)
O4 Zn2 N1' 96.5(2)
O4 Zn2 N3' 92.6(2)
O4 Zn2 N5' 169.9(2)
N1' Zn2 N3' 94.8(3)
N1' Zn2 N5' 93.4(3)
N3' Zn2 N5' 84.5(3)
Zn1 O1 C1 114.5(5)
Zn1 O2 C2 110.6(5)
Zn2 O3 C10 114.4(5)
Zn2 O4 C11 110.6(5)
O1 C1 C2 119.1(7)
O1 C1 C6 121.5(8)
C2 C1 C6 119.4(8)
O2 C2 C1 115.9(7)
O2 C2 C3 123.0(7)
C1 C2 C3 121.1(7)
C2 C3 C4 116.0(7)
C2 C3 C26 120.2(7)
C4 C3 C26 123.8(7)
C3 C4 C5 123.6(8)
C4 C5 C6 120.5(7)
C4 C5 C7 118.0(7)
C6 C5 C7 121.3(8)
C1 C6 C5 119.2(8)
C5 C7 C8 113.1(6)
C5 C7 C14 106.8(7)
C5 C7 C20 112.9(7)
C8 C7 C14 114.9(7)
C8 C7 C20 107.7(7)
C14 C7 C20 101.0(6)
C7 C8 C9 120.4(7)
C7 C8 C13 120.3(7)
C9 C8 C13 119.0(7)
C8 C9 C10 121.5(7)
O3 C10 C9 123.7(7)
O3 C10 C11 117.7(7)
C9 C10 C11 118.6(7)
O4 C11 C10 116.4(7)
O4 C11 C12 124.5(7)
C10 C11 C12 119.1(7)
C11 C12 C13 117.9(7)
C11 C12 C30 120.6(7)
C13 C12 C30 121.5(7)
C8 C13 C12 123.7(8)
C7 C14 C15 109.9(7)
C7 C14 C19 128.5(8)
C15 C14 C19 121.6(8)
C14 C15 C16 119.0(9)
C14 C15 C21 108.4(7)
C16 C15 C21 132.5(9)
C15 C16 C17 120.0(9)
C16 C17 C18 120.0(8)
C17 C18 C19 121.2(9)
C14 C19 C18 118.1(8)
C7 C20 C21 110.4(8)
C7 C20 C25 129.1(8)
C21 C20 C25 120.4(9)
C15 C21 C20 110.1(8)
C15 C21 C22 128.4(8)
C20 C21 C22 121.4(9)
C21 C22 C23 117.6(9)
C22 C23 C24 121.5(9)
C23 C24 C25 119.6(9)
C20 C25 C24 119.4(9)
C3 C26 C27 110.0(7)
C3 C26 C28 111.1(7)
C3 C26 C29 109.3(7)
C27 C26 C28 107.3(7)
C27 C26 C29 110.4(7)
C28 C26 C29 108.6(7)
C12 C30 C31 112.8(6)
C12 C30 C32 109.6(7)
C12 C30 C33 109.3(6)
C31 C30 C32 107.2(7)
C31 C30 C33 109.1(7)
C32 C30 C33 108.8(6)
N2 B N4 110.2(7)
N2 B N6 109.4(8)
N4 B N6 109.9(8)
Zn1 N1 N2 114.3(5)
Zn1 N1 C36 138.6(6)
N2 N1 C36 107.0(7)
B N2 N1 119.1(7)
B N2 C34 130.5(7)
N1 N2 C34 110.3(7)
Zn1 N3 N4 111.0(5)
Zn1 N3 C40 138.7(6)
N4 N3 C40 106.6(7)
B N4 N3 120.3(7)
B N4 C38 131.4(7)
N3 N4 C38 108.3(7)
Zn1 N5 N6 110.8(5)
Zn1 N5 C44 141.2(6)
N6 N5 C44 106.2(7)
B N6 N5 120.3(7)
B N6 C42 129.0(7)
N5 N6 C42 110.7(7)
N2 C34 C35 108.0(8)
N2 C34 C37 124.0(9)
C35 C34 C37 128.0(9)
C34 C35 C36 105.4(8)
N1 C36 C35 109.3(8)
N1 C36 C46 123.9(8)
C35 C36 C46 126.8(9)
N4 C38 C39 109.3(8)
N4 C38 C41 121.9(9)
C39 C38 C41 128.8(9)
C38 C39 C40 105.3(8)
N3 C40 C39 110.4(8)
N3 C40 C55 122.5(8)
C39 C40 C55 127.1(9)
N6 C42 C43 107.5(7)
N6 C42 C45 124.4(8)
C43 C42 C45 128.2(8)
C42 C43 C44 105.7(8)
N5 C44 C43 109.9(8)
N5 C44 C64 124.5(8)
C43 C44 C64 125.6(8)
C36 C46 C47 121.8(9)
C36 C46 C51 119.6(8)
C47 C46 C51 118.6(8)
C46 C47 C48 120.0(8)
C47 C48 C49 121.0(9)
C48 C49 C50 118.6(8)
C48 C49 C52 120.4(9)
C50 C49 C52 121.0(9)
C49 C50 C51 121.3(9)
C46 C51 C50 120.4(9)
C49 C52 C53 109.5(9)
C49 C52 C54 111.8(9)
C53 C52 C54 110.4(10)
C40 C55 C56 120.0(9)
C40 C55 C60 121.7(8)
C56 C55 C60 118.3(9)
C55 C56 C57 120.9(10)
C56 C57 C58 121.3(9)
C57 C58 C59 117.9(9)
C57 C58 C61 122.9(9)
C59 C58 C61 119.1(10)
C58 C59 C60 122.4(9)
C55 C60 C59 119.2(9)
C58 C61 C62 112.6(9)
C58 C61 C63 110.1(9)
C62 C61 C63 111.4(9)
C44 C64 C65 121.7(9)
C44 C64 C69 121.3(8)
C65 C64 C69 116.7(9)
C64 C65 C66 123.8(10)
C65 C66 C67 119.7(10)
C66 C67 C68 119.5(10)
C66 C67 C70 120.6(10)
C68 C67 C70 119.8(10)
C67 C68 C69 120.7(10)
C64 C69 C68 119.5(9)
C67 C70 C71 110.2(12)
C67 C70 C72 111.8(9)
C71 C70 C72 110.6(10)
N2' B' N4' 108.5(7)
N2' B' N6' 110.7(7)
N4' B' N6' 109.8(7)
Zn2 N1' N2' 115.0(5)
Zn2 N1' C36' 137.3(6)
N2' N1' C36' 107.2(6)
B' N2' N1' 118.9(6)
B' N2' C34' 131.7(7)
N1' N2' C34' 109.2(7)
Zn2 N3' N4' 113.4(5)
Zn2 N3' C40' 138.4(6)
N4' N3' C40' 107.0(7)
B' N4' N3' 119.9(7)
B' N4' C38' 130.5(7)
N3' N4' C38' 109.6(7)
Zn2 N5' N6' 110.9(5)
Zn2 N5' C44' 142.2(6)
N6' N5' C44' 106.5(7)
B' N6' N5' 121.0(6)
B' N6' C42' 130.1(7)
N5' N6' C42' 108.9(7)
N2' C34' C35' 108.0(7)
N2' C34' C37' 121.6(7)
C35' C34' C37' 130.4(8)
C34' C35' C36' 106.3(7)
N1' C36' C35' 109.3(7)
N1' C36' C46' 123.1(7)
C35' C36' C46' 127.7(7)
N4' C38' C39' 107.6(7)
N4' C38' C41' 122.2(8)
C39' C38' C41' 130.2(8)
C38' C39' C40' 106.5(8)
N3' C40' C39' 109.3(8)
N3' C40' C55' 121.1(8)
C39' C40' C55' 129.5(8)
N6' C42' C43' 107.9(8)
N6' C42' C45' 122.9(8)
C43' C42' C45' 129.2(8)
C42' C43' C44' 106.3(8)
N5' C44' C43' 110.4(8)
N5' C44' C64' 122.8(8)
C43' C44' C64' 126.8(8)
C36' C46' C47' 121.6(7)
C36' C46' C51' 119.4(7)
C47' C46' C51' 118.9(7)
C46' C47' C48' 119.7(8)
C47' C48' C49' 121.9(8)
C48' C49' C50' 117.1(8)
C48' C49' C52' 120.2(8)
C50' C49' C52' 122.7(8)
C49' C50' C51' 120.8(7)
C46' C51' C50' 121.4(7)
C49' C52' C53' 110.7(7)
C49' C52' C54' 114.3(7)
C53' C52' C54' 110.1(7)
C40' C55' C56' 120.9(9)
C40' C55' C60' 120.8(8)
C56' C55' C60' 118.3(9)
C55' C56' C57' 120.4(10)
C56' C57' C58' 121.3(10)
C57' C58' C59' 118.6(9)
C57' C58' C61' 123.1(11)
C59' C58' C61' 118.2(11)
C58' C59' C60' 120.6(10)
C55' C60' C59' 120.7(9)
C58' C61' C62' 115.0(13)
C58' C61' C63' 111.4(10)
C62' C61' C63' 121.1(14)
C44' C64' C65' 122.7(10)
C44' C64' C69' 118.5(9)
C65' C64' C69' 118.7(10)
C64' C65' C66' 120.3(11)
C65' C66' C67' 120.3(12)
C66' C67' C68' 118.6(12)
C66' C67' C70' 118.8(15)
C68' C67' C70' 122.5(14)
C67' C68' C69' 123.3(12)
C64' C69' C68' 118.8(11)
C67' C70' C71' 114.7(15)
C67' C70' C72' 116.4(12)
C71' C70' C72' 117.2(14)
Cl1s C1s Cl2s 114.7(8)
C1s Cl1s Cl2s 33.5(5)
C1s Cl2s Cl1s 31.8(5)
Cl3s C2s Cl4s 111.1(16)
C2s Cl3s Cl4s 34.0(8)
C2s Cl4s Cl3s 34.9(12)
Cl5s C3s Cl6s 113.4(10)
C3s Cl5s Cl6s 32.8(6)
C3s Cl6s Cl5s 33.9(5)

loop_
_geom_bond_atom_site_label_1
_geom_bond_atom_site_label_2
_geom_bond_distance
Zn1 O1 1.978(6)
Zn1 O2 2.135(6)
Zn1 N1 2.050(7)
Zn1 N3 2.075(7)
Zn1 N5 2.152(7)
Zn2 O3 1.971(5)
Zn2 O4 2.119(5)
Zn2 N1' 2.058(7)
Zn2 N3' 2.054(7)
Zn2 N5' 2.150(7)
O1 C1 1.304(10)
O2 C2 1.314(10)
O3 C10 1.285(9)
O4 C11 1.277(10)
C1 C2 1.437(12)
C1 C6 1.420(12)
C2 C3 1.442(12)
C3 C4 1.378(12)
C3 C26 1.538(12)
C4 C5 1.420(13)
C5 C6 1.376(11)
C5 C7 1.555(11)
C7 C8 1.521(11)
C7 C14 1.556(12)
C7 C20 1.518(13)
C8 C9 1.368(12)
C8 C13 1.428(11)
C9 C10 1.406(11)
C10 C11 1.485(12)
C11 C12 1.429(11)
C12 C13 1.371(11)
C12 C30 1.540(11)
C14 C15 1.400(12)
C14 C19 1.386(13)
C15 C16 1.402(13)
C15 C21 1.451(14)
C16 C17 1.391(16)
C17 C18 1.380(15)
C18 C19 1.409(13)
C20 C21 1.393(13)
C20 C25 1.366(14)
C21 C22 1.391(14)
C22 C23 1.403(16)
C23 C24 1.376(15)
C24 C25 1.417(14)
C26 C27 1.553(13)
C26 C28 1.531(12)
C26 C29 1.532(13)
C30 C31 1.525(12)
C30 C32 1.560(12)
C30 C33 1.539(12)
B N2 1.544(13)
B N4 1.530(13)
B N6 1.563(12)
N1 N2 1.380(10)
N1 C36 1.317(12)
N2 C34 1.332(12)
N3 N4 1.389(9)
N3 C40 1.327(12)
N4 C38 1.343(11)
N5 N6 1.373(9)
N5 C44 1.321(11)
N6 C42 1.353(11)
C34 C35 1.376(14)
C34 C37 1.505(13)
C35 C36 1.422(13)
C36 C46 1.485(13)
C38 C39 1.366(14)
C38 C41 1.495(14)
C39 C40 1.390(13)
C40 C55 1.489(13)
C42 C43 1.361(12)
C42 C45 1.504(12)
C43 C44 1.423(12)
C44 C64 1.476(12)
C46 C47 1.397(13)
C46 C51 1.390(14)
C47 C48 1.395(13)
C48 C49 1.371(14)
C49 C50 1.388(14)
C49 C52 1.533(13)
C50 C51 1.376(13)
C52 C53 1.525(16)
C52 C54 1.502(18)
C55 C56 1.411(14)
C55 C60 1.409(14)
C56 C57 1.382(14)
C57 C58 1.391(16)
C58 C59 1.388(15)
C58 C61 1.507(14)
C59 C60 1.399(13)
C61 C62 1.514(15)
C61 C63 1.528(16)
C64 C65 1.351(15)
C64 C69 1.418(14)
C65 C66 1.401(15)
C66 C67 1.339(16)
C67 C68 1.392(16)
C67 C70 1.546(16)
C68 C69 1.407(15)
C70 C71 1.47(2)
C70 C72 1.503(19)
B' N2' 1.543(12)
B' N4' 1.555(12)
B' N6' 1.538(13)
N1' N2' 1.370(9)
N1' C36' 1.332(10)
N2' C34' 1.346(10)
N3' N4' 1.364(9)
N3' C40' 1.335(11)
N4' C38' 1.357(11)
N5' N6' 1.380(10)
N5' C44' 1.341(11)
N6' C42' 1.359(11)
C34' C35' 1.370(12)
C34' C37' 1.516(12)
C35' C36' 1.390(12)
C36' C46' 1.475(11)
C38' C39' 1.364(14)
C38' C41' 1.501(13)
C39' C40' 1.393(13)
C40' C55' 1.484(13)
C42' C43' 1.377(14)
C42' C45' 1.509(13)
C43' C44' 1.375(13)
C44' C64' 1.483(14)
C46' C47' 1.396(11)
C46' C51' 1.379(12)
C47' C48' 1.389(12)
C48' C49' 1.399(12)
C49' C50' 1.406(12)
C49' C52' 1.515(12)
C50' C51' 1.382(12)
C52' C53' 1.548(13)
C52' C54' 1.516(13)
C55' C56' 1.417(14)
C55' C60' 1.367(14)
C56' C57' 1.379(15)
C57' C58' 1.365(18)
C58' C59' 1.400(16)
C58' C61' 1.536(16)
C59' C60' 1.396(13)
C61' C62' 1.34(2)
C61' C63' 1.50(2)
C64' C65' 1.389(16)
C64' C69' 1.414(15)
C65' C66' 1.386(18)
C66' C67' 1.40(2)
C67' C68' 1.34(2)
C67' C70' 1.578(19)
C68' C69' 1.374(17)
C70' C71' 1.39(2)
C70' C72' 1.46(2)
C1s Cl1s 1.687(16)
C1s Cl2s 1.767(14)
Cl1s Cl2s 2.908(6)
C2s Cl3s 1.74(4)
C2s Cl4s 1.71(3)
Cl3s Cl4s 2.844(11)
C3s Cl5s 1.719(16)
C3s Cl6s 1.669(19)
Cl5s Cl6s 2.832(10)
